data_4308530
loop_
_publ_author_name
'Christoph Elschenbroich'
'J\"orn Plackmeyer'
'Mathias Nowotny'
'Klaus Harms'
'J\"urgen Pebler'
'Olaf Burghaus'

_publ_section_title
;
Di([5]trovacenyl)ethyne, Di([5]trovacenyl)butadiyne, and
Di-1,4-([5]trovacenylethynyl)benzene: Electrocommunication and
Magnetocommunication Mediated by C\\tbC, C\\tbCC\\tbC and C\\tbCC6H4C\\tbC
Spacers
;
_journal_name_full 'Inorganic Chemistry'
_journal_page_first 955
_journal_page_last 963
_journal_paper_doi 10.1021/ic040090z
_journal_volume 44
_journal_year 2005
_chemical_formula_sum 'C26 H22 V2'
_chemical_formula_weight 436.32
_chemical_name_systematic
; 
 ? 
;
_space_group_IT_number 15
_symmetry_cell_setting monoclinic
_symmetry_space_group_name_Hall '-C 2yc'
_symmetry_space_group_name_H-M 'C 1 2/c 1'
_atom_sites_solution_hydrogens difmap
_atom_sites_solution_primary direct
_atom_sites_solution_secondary difmap
_audit_creation_method SHELXL-97
_cell_angle_alpha 90.00
_cell_angle_beta 103.049(10)
_cell_angle_gamma 90.00
_cell_formula_units_Z 4
_cell_length_a 23.1727(19)
_cell_length_b 7.9042(4)
_cell_length_c 10.9095(9)
_cell_measurement_reflns_used 7128
_cell_measurement_temperature 193(2)
_cell_measurement_theta_max 25.9
_cell_measurement_theta_min 2.8
_cell_volume 1946.6(3)
_computing_cell_refinement 'Stoe Cell'
_computing_data_collection 'Stoe Expose'
_computing_data_reduction 'Stoe Integrate'
_computing_molecular_graphics 'Siemens SHELXTL'
_computing_publication_material 'Siemens SHELXTL'
_computing_structure_refinement 'SHELXL-97 (Sheldrick, 1997)'
_computing_structure_solution 'SHELXS-97 (Sheldrick, 1990)'
_diffrn_ambient_temperature 193(2)
_diffrn_measured_fraction_theta_full 0.995
_diffrn_measured_fraction_theta_max 0.995
_diffrn_measurement_device_type 'Stoe IPDS'
_diffrn_radiation_monochromator graphite
_diffrn_radiation_source 'fine-focus sealed tube'
_diffrn_radiation_type MoK\a
_diffrn_radiation_wavelength 0.71073
_diffrn_reflns_av_R_equivalents 0.0271
_diffrn_reflns_av_sigmaI/netI 0.0228
_diffrn_reflns_limit_h_max 28
_diffrn_reflns_limit_h_min -28
_diffrn_reflns_limit_k_max 9
_diffrn_reflns_limit_k_min -9
_diffrn_reflns_limit_l_max 13
_diffrn_reflns_limit_l_min -13
_diffrn_reflns_number 7413
_diffrn_reflns_theta_full 25.92
_diffrn_reflns_theta_max 25.92
_diffrn_reflns_theta_min 2.73
_exptl_absorpt_coefficient_mu 0.968
_exptl_absorpt_correction_T_max 0.9442
_exptl_absorpt_correction_T_min 0.6536
_exptl_absorpt_correction_type empirical
_exptl_crystal_colour 'dark red'
_exptl_crystal_density_diffrn 1.489
_exptl_crystal_density_method 'not measured'
_exptl_crystal_description 'Irregular Plate'
_exptl_crystal_F_000 896
_exptl_crystal_size_max 0.48
_exptl_crystal_size_mid 0.21
_exptl_crystal_size_min 0.06
_refine_diff_density_max 0.282
_refine_diff_density_min -0.225
_refine_diff_density_rms 0.051
_refine_ls_extinction_method none
_refine_ls_goodness_of_fit_ref 1.016
_refine_ls_hydrogen_treatment refall
_refine_ls_matrix_type full
_refine_ls_number_parameters 171
_refine_ls_number_reflns 1893
_refine_ls_number_restraints 0
_refine_ls_restrained_S_all 1.016
_refine_ls_R_factor_all 0.0355
_refine_ls_R_factor_gt 0.0269
_refine_ls_shift/su_max 0.000
_refine_ls_shift/su_mean 0.000
_refine_ls_structure_factor_coef Fsqd
_refine_ls_weighting_details 'calc w=1/[\s^2^(Fo^2^)+(0.0516P)^2^+0.0000P] where P=(Fo^2^+2Fc^2^)/3'
_refine_ls_weighting_scheme calc
_refine_ls_wR_factor_gt 0.0704
_refine_ls_wR_factor_ref 0.0733
_reflns_number_gt 1547
_reflns_number_total 1893
_reflns_threshold_expression >2sigma(I)
_cod_data_source_file ic040090z_2.cif
_cod_data_source_block compund_6
_cod_depositor_comments
;
The following automatic conversions were performed:
'_symmetry_cell_setting' value 'Monoclinic' changed to 'monoclinic'
according to '/home/saulius/struct/CIF-dictionaries/cif_core.dic'
dictionary named 'cif_core.dic' version 2.4.1 from 2010-06-29.

Automatic conversion script
Id: cif_fix_enum 1527 2010-12-29 10:47:43Z saulius 
;
_cod_original_cell_volume 1946.6(2)
_cod_database_code 4308530

loop_
_symmetry_equiv_pos_as_xyz
'x, y, z'
'-x, y, -z+1/2'
'x+1/2, y+1/2, z'
'-x+1/2, y+1/2, -z+1/2'
'-x, -y, -z'
'x, -y, z-1/2'
'-x+1/2, -y+1/2, -z'
'x+1/2, -y+1/2, z-1/2'

loop_
_atom_site_label
_atom_site_type_symbol
_atom_site_fract_x
_atom_site_fract_y
_atom_site_fract_z
_atom_site_U_iso_or_equiv
_atom_site_adp_type
_atom_site_occupancy
_atom_site_symmetry_multiplicity
_atom_site_calc_flag
_atom_site_refinement_flags
_atom_site_disorder_assembly
_atom_site_disorder_group
V1 V 0.367627(13) 0.20658(4) 0.40232(3) 0.02571(12) Uani 1 1 d . . .
C1 C 0.41858(8) 0.4223(3) 0.51550(18) 0.0344(4) Uani 1 1 d . . .
C2 C 0.36315(9) 0.4833(3) 0.4453(2) 0.0353(4) Uani 1 1 d . . .
H2 H 0.3586(10) 0.553(3) 0.384(2) 0.044(7) Uiso 1 1 d . . .
C3 C 0.31790(9) 0.4006(3) 0.4898(2) 0.0377(5) Uani 1 1 d . . .
H3 H 0.2766(12) 0.419(4) 0.460(2) 0.055(7) Uiso 1 1 d . . .
C4 C 0.34436(10) 0.2880(3) 0.58475(19) 0.0392(5) Uani 1 1 d . . .
H4 H 0.3239(11) 0.214(3) 0.626(2) 0.041(6) Uiso 1 1 d . . .
C5 C 0.40642(10) 0.2987(3) 0.60184(19) 0.0374(4) Uani 1 1 d . . .
H5 H 0.4324(11) 0.242(3) 0.653(2) 0.037(6) Uiso 1 1 d . . .
C6 C 0.35815(12) 0.2280(3) 0.20005(19) 0.0467(6) Uani 1 1 d . . .
H6 H 0.3543(13) 0.331(4) 0.153(3) 0.070(9) Uiso 1 1 d . . .
C7 C 0.30481(10) 0.1650(3) 0.2223(2) 0.0426(5) Uani 1 1 d . . .
H7 H 0.2713(13) 0.222(4) 0.187(3) 0.065(8) Uiso 1 1 d . . .
C8 C 0.29665(9) 0.0382(3) 0.3076(2) 0.0389(5) Uani 1 1 d . . .
H8 H 0.2578(13) 0.030(4) 0.321(3) 0.057(7) Uiso 1 1 d . . .
C9 C 0.33982(11) -0.0574(3) 0.3893(2) 0.0414(5) Uani 1 1 d . . .
H9 H 0.3266(11) -0.116(4) 0.447(3) 0.055(7) Uiso 1 1 d . . .
C10 C 0.40174(11) -0.0519(3) 0.4059(2) 0.0447(5) Uani 1 1 d . . .
H10 H 0.4233(13) -0.116(4) 0.471(3) 0.070(8) Uiso 1 1 d . . .
C11 C 0.43570(10) 0.0529(3) 0.3456(2) 0.0491(6) Uani 1 1 d . . .
H11 H 0.4769(14) 0.052(4) 0.377(3) 0.078(9) Uiso 1 1 d . . .
C12 C 0.41635(11) 0.1788(3) 0.2552(2) 0.0490(6) Uani 1 1 d . . .
H12 H 0.4443(14) 0.243(4) 0.237(3) 0.067(9) Uiso 1 1 d . . .
C13 C 0.47580(9) 0.4756(3) 0.50381(19) 0.0392(5) Uani 1 1 d . . .

loop_
_atom_site_aniso_label
_atom_site_aniso_U_11
_atom_site_aniso_U_22
_atom_site_aniso_U_33
_atom_site_aniso_U_23
_atom_site_aniso_U_13
_atom_site_aniso_U_12
V1 0.03050(17) 0.02256(19) 0.02480(17) -0.00147(12) 0.00775(11) -0.00377(12)
C1 0.0383(10) 0.0303(11) 0.0355(10) -0.0109(8) 0.0104(8) -0.0105(8)
C2 0.0460(11) 0.0253(10) 0.0355(10) -0.0067(8) 0.0112(9) -0.0030(8)
C3 0.0344(10) 0.0391(12) 0.0418(11) -0.0177(9) 0.0131(8) -0.0047(9)
C4 0.0472(11) 0.0442(12) 0.0310(9) -0.0121(9) 0.0190(9) -0.0159(10)
C5 0.0443(11) 0.0393(12) 0.0271(9) -0.0064(9) 0.0051(8) -0.0084(9)
C6 0.0836(18) 0.0333(12) 0.0253(10) 0.0020(9) 0.0165(10) -0.0011(11)
C7 0.0478(12) 0.0356(12) 0.0365(11) -0.0108(9) -0.0068(9) 0.0097(9)
C8 0.0351(10) 0.0355(12) 0.0468(11) -0.0165(9) 0.0109(9) -0.0099(8)
C9 0.0662(14) 0.0243(10) 0.0360(10) -0.0045(8) 0.0167(10) -0.0135(10)
C10 0.0581(14) 0.0298(11) 0.0394(11) -0.0025(9) -0.0034(10) 0.0125(10)
C11 0.0326(10) 0.0552(15) 0.0582(14) -0.0211(12) 0.0078(10) 0.0065(10)
C12 0.0570(13) 0.0528(15) 0.0475(12) -0.0143(11) 0.0337(11) -0.0149(11)
C13 0.0434(10) 0.0344(11) 0.0405(10) -0.0090(9) 0.0110(9) -0.0115(8)

loop_
_atom_type_symbol
_atom_type_description
_atom_type_scat_dispersion_real
_atom_type_scat_dispersion_imag
_atom_type_scat_source
C C 0.0033 0.0016 'International Tables Vol C Tables 4.2.6.8 and 6.1.1.4'
H H 0.0000 0.0000 'International Tables Vol C Tables 4.2.6.8 and 6.1.1.4'
V V 0.3005 0.5294 'International Tables Vol C Tables 4.2.6.8 and 6.1.1.4'

loop_
_geom_angle_atom_site_label_1
_geom_angle_atom_site_label_2
_geom_angle_atom_site_label_3
_geom_angle
_geom_angle_site_symmetry_1
_geom_angle_site_symmetry_3
_geom_angle_publ_flag
C12 V1 C6 37.64(10) . . ?
C12 V1 C9 92.90(9) . . ?
C6 V1 C9 92.73(9) . . ?
C12 V1 C8 92.89(9) . . ?
C6 V1 C8 71.02(9) . . ?
C9 V1 C8 37.45(9) . . ?
C12 V1 C10 70.89(10) . . ?
C6 V1 C10 92.51(9) . . ?
C9 V1 C10 37.56(9) . . ?
C8 V1 C10 70.73(9) . . ?
C12 V1 C11 37.51(10) . . ?
C6 V1 C11 70.75(10) . . ?
C9 V1 C11 70.82(10) . . ?
C8 V1 C11 92.40(8) . . ?
C10 V1 C11 37.42(10) . . ?
C12 V1 C7 70.93(10) . . ?
C6 V1 C7 37.53(10) . . ?
C9 V1 C7 70.78(9) . . ?
C8 V1 C7 37.58(9) . . ?
C10 V1 C7 92.30(8) . . ?
C11 V1 C7 92.23(8) . . ?
C12 V1 C2 108.02(9) . . ?
C6 V1 C2 97.91(8) . . ?
C9 V1 C2 156.91(8) . . ?
C8 V1 C2 128.83(8) . . ?
C10 V1 C2 160.04(8) . . ?
C11 V1 C2 132.11(9) . . ?
C7 V1 C2 106.32(8) . . ?
C12 V1 C3 141.43(9) . . ?
C6 V1 C3 115.63(9) . . ?
C9 V1 C3 120.46(8) . . ?
C8 V1 C3 102.27(8) . . ?
C10 V1 C3 147.62(9) . . ?
C11 V1 C3 165.22(8) . . ?
C7 V1 C3 100.48(8) . . ?
C2 V1 C3 36.55(8) . . ?
C12 V1 C4 160.51(9) . . ?
C6 V1 C4 151.45(10) . . ?
C9 V1 C4 101.75(8) . . ?
C8 V1 C4 106.56(8) . . ?
C10 V1 C4 113.95(9) . . ?
C11 V1 C4 137.27(9) . . ?
C7 V1 C4 125.99(8) . . ?
C2 V1 C4 60.58(8) . . ?
C3 V1 C4 35.98(9) . . ?
C12 V1 C1 100.61(8) . . ?
C6 V1 C1 114.45(9) . . ?
C9 V1 C1 149.70(8) . . ?
C8 V1 C1 163.08(7) . . ?
C10 V1 C1 123.34(8) . . ?
C11 V1 C1 104.52(8) . . ?
C7 V1 C1 139.32(8) . . ?
C2 V1 C1 36.70(8) . . ?
C3 V1 C1 60.82(7) . . ?
C4 V1 C1 60.53(7) . . ?
C12 V1 C5 125.40(9) . . ?
C6 V1 C5 150.72(9) . . ?
C9 V1 C5 114.55(8) . . ?
C8 V1 C5 137.62(8) . . ?
C10 V1 C5 102.63(8) . . ?
C11 V1 C5 107.06(9) . . ?
C7 V1 C5 160.70(8) . . ?
C2 V1 C5 61.03(8) . . ?
C3 V1 C5 60.49(8) . . ?
C4 V1 C5 36.12(8) . . ?
C1 V1 C5 36.58(7) . . ?
C2 C1 C13 126.70(19) . . ?
C2 C1 C5 107.31(17) . . ?
C13 C1 C5 126.0(2) . . ?
C2 C1 V1 70.52(11) . . ?
C13 C1 V1 123.57(14) . . ?
C5 C1 V1 71.91(11) . . ?
C3 C2 C1 108.00(19) . . ?
C3 C2 V1 72.18(12) . . ?
C1 C2 V1 72.77(11) . . ?
C4 C3 C2 108.29(18) . . ?
C4 C3 V1 72.54(12) . . ?
C2 C3 V1 71.27(11) . . ?
C3 C4 C5 108.88(18) . . ?
C3 C4 V1 71.48(11) . . ?
C5 C4 V1 72.30(11) . . ?
C4 C5 C1 107.5(2) . . ?
C4 C5 V1 71.58(11) . . ?
C1 C5 V1 71.51(11) . . ?
C12 C6 C7 128.8(2) . . ?
C12 C6 V1 71.08(12) . . ?
C7 C6 V1 71.80(12) . . ?
C6 C7 C8 128.4(2) . . ?
C6 C7 V1 70.67(12) . . ?
C8 C7 V1 71.08(12) . . ?
C9 C8 C7 128.4(2) . . ?
C9 C8 V1 71.02(12) . . ?
C7 C8 V1 71.34(12) . . ?
C8 C9 C10 128.8(2) . . ?
C8 C9 V1 71.53(12) . . ?
C10 C9 V1 71.54(13) . . ?
C11 C10 C9 128.5(2) . . ?
C11 C10 V1 71.30(13) . . ?
C9 C10 V1 70.90(13) . . ?
C12 C11 C10 128.6(2) . . ?
C12 C11 V1 70.63(13) . . ?
C10 C11 V1 71.28(13) . . ?
C11 C12 C6 128.5(2) . . ?
C11 C12 V1 71.87(13) . . ?
C6 C12 V1 71.28(12) . . ?
C13 C13 C1 178.1(3) 5_666 . ?

loop_
_geom_bond_atom_site_label_1
_geom_bond_atom_site_label_2
_geom_bond_distance
_geom_bond_site_symmetry_2
_geom_bond_publ_flag
V1 C12 2.172(2) . ?
V1 C6 2.174(2) . ?
V1 C9 2.179(2) . ?
V1 C8 2.186(2) . ?
V1 C10 2.187(2) . ?
V1 C11 2.188(2) . ?
V1 C7 2.189(2) . ?
V1 C2 2.244(2) . ?
V1 C3 2.256(2) . ?
V1 C4 2.2695(19) . ?
V1 C1 2.2734(18) . ?
V1 C5 2.279(2) . ?
C1 C2 1.423(3) . ?
C1 C13 1.424(3) . ?
C1 C5 1.429(3) . ?
C2 C3 1.411(3) . ?
C3 C4 1.398(3) . ?
C4 C5 1.410(3) . ?
C6 C12 1.402(4) . ?
C6 C7 1.404(4) . ?
C7 C8 1.409(3) . ?
C8 C9 1.401(3) . ?
C9 C10 1.406(3) . ?
C10 C11 1.404(4) . ?
C11 C12 1.402(4) . ?
C13 C13 1.206(4) 5_666 ?

loop_
_geom_torsion_atom_site_label_1
_geom_torsion_atom_site_label_2
_geom_torsion_atom_site_label_3
_geom_torsion_atom_site_label_4
_geom_torsion
_geom_torsion_site_symmetry_1
_geom_torsion_site_symmetry_2
_geom_torsion_site_symmetry_3
_geom_torsion_site_symmetry_4
_geom_torsion_publ_flag
C12 V1 C1 C2 105.97(14) . . . . ?
C6 V1 C1 C2 69.09(14) . . . . ?
C9 V1 C1 C2 -139.03(17) . . . . ?
C8 V1 C1 C2 -36.4(3) . . . . ?
C10 V1 C1 C2 179.99(13) . . . . ?
C11 V1 C1 C2 144.24(13) . . . . ?
C7 V1 C1 C2 32.94(18) . . . . ?
C3 V1 C1 C2 -37.78(12) . . . . ?
C4 V1 C1 C2 -79.28(13) . . . . ?
C5 V1 C1 C2 -116.59(17) . . . . ?
C12 V1 C1 C13 -15.8(2) . . . . ?
C6 V1 C1 C13 -52.7(2) . . . . ?
C9 V1 C1 C13 99.2(2) . . . . ?
C8 V1 C1 C13 -158.1(3) . . . . ?
C10 V1 C1 C13 58.2(2) . . . . ?
C11 V1 C1 C13 22.5(2) . . . . ?
C7 V1 C1 C13 -88.8(2) . . . . ?
C2 V1 C1 C13 -121.7(2) . . . . ?
C3 V1 C1 C13 -159.5(2) . . . . ?
C4 V1 C1 C13 159.0(2) . . . . ?
C5 V1 C1 C13 121.7(2) . . . . ?
C12 V1 C1 C5 -137.44(14) . . . . ?
C6 V1 C1 C5 -174.32(14) . . . . ?
C9 V1 C1 C5 -22.4(2) . . . . ?
C8 V1 C1 C5 80.2(3) . . . . ?
C10 V1 C1 C5 -63.43(15) . . . . ?
C11 V1 C1 C5 -99.18(14) . . . . ?
C7 V1 C1 C5 149.53(15) . . . . ?
C2 V1 C1 C5 116.59(17) . . . . ?
C3 V1 C1 C5 78.81(14) . . . . ?
C4 V1 C1 C5 37.31(13) . . . . ?
C13 C1 C2 C3 -178.05(19) . . . . ?
C5 C1 C2 C3 1.1(2) . . . . ?
V1 C1 C2 C3 64.05(14) . . . . ?
C13 C1 C2 V1 117.9(2) . . . . ?
C5 C1 C2 V1 -62.92(13) . . . . ?
C12 V1 C2 C3 160.37(14) . . . . ?
C6 V1 C2 C3 123.08(14) . . . . ?
C9 V1 C2 C3 6.4(3) . . . . ?
C8 V1 C2 C3 51.12(16) . . . . ?
C10 V1 C2 C3 -116.1(3) . . . . ?
C11 V1 C2 C3 -165.77(14) . . . . ?
C7 V1 C2 C3 85.60(14) . . . . ?
C4 V1 C2 C3 -36.94(12) . . . . ?
C1 V1 C2 C3 -116.07(18) . . . . ?
C5 V1 C2 C3 -78.54(14) . . . . ?
C12 V1 C2 C1 -83.55(14) . . . . ?
C6 V1 C2 C1 -120.85(13) . . . . ?
C9 V1 C2 C1 122.5(2) . . . . ?
C8 V1 C2 C1 167.19(11) . . . . ?
C10 V1 C2 C1 0.0(3) . . . . ?
C11 V1 C2 C1 -49.70(17) . . . . ?
C7 V1 C2 C1 -158.32(12) . . . . ?
C3 V1 C2 C1 116.07(18) . . . . ?
C4 V1 C2 C1 79.13(13) . . . . ?
C5 V1 C2 C1 37.53(11) . . . . ?
C1 C2 C3 C4 -0.9(2) . . . . ?
V1 C2 C3 C4 63.53(14) . . . . ?
C1 C2 C3 V1 -64.43(13) . . . . ?
C12 V1 C3 C4 -147.82(15) . . . . ?
C6 V1 C3 C4 176.00(13) . . . . ?
C9 V1 C3 C4 65.91(14) . . . . ?
C8 V1 C3 C4 101.36(13) . . . . ?
C10 V1 C3 C4 28.1(2) . . . . ?
C11 V1 C3 C4 -71.4(4) . . . . ?
C7 V1 C3 C4 139.68(13) . . . . ?
C2 V1 C3 C4 -117.00(17) . . . . ?
C1 V1 C3 C4 -79.05(13) . . . . ?
C5 V1 C3 C4 -36.85(12) . . . . ?
C12 V1 C3 C2 -30.8(2) . . . . ?
C6 V1 C3 C2 -67.00(15) . . . . ?
C9 V1 C3 C2 -177.09(13) . . . . ?
C8 V1 C3 C2 -141.64(13) . . . . ?
C10 V1 C3 C2 145.09(16) . . . . ?
C11 V1 C3 C2 45.6(4) . . . . ?
C7 V1 C3 C2 -103.32(14) . . . . ?
C4 V1 C3 C2 117.00(17) . . . . ?
C1 V1 C3 C2 37.95(12) . . . . ?
C5 V1 C3 C2 80.15(13) . . . . ?
C2 C3 C4 C5 0.3(2) . . . . ?
V1 C3 C4 C5 63.04(14) . . . . ?
C2 C3 C4 V1 -62.71(14) . . . . ?
C12 V1 C4 C3 95.6(3) . . . . ?
C6 V1 C4 C3 -7.6(2) . . . . ?
C9 V1 C4 C3 -126.51(13) . . . . ?
C8 V1 C4 C3 -88.15(13) . . . . ?
C10 V1 C4 C3 -163.99(12) . . . . ?
C11 V1 C4 C3 159.13(14) . . . . ?
C7 V1 C4 C3 -51.84(16) . . . . ?
C2 V1 C4 C3 37.53(12) . . . . ?
C1 V1 C4 C3 79.92(13) . . . . ?
C5 V1 C4 C3 117.71(19) . . . . ?
C12 V1 C4 C5 -22.2(4) . . . . ?
C6 V1 C4 C5 -125.3(2) . . . . ?
C9 V1 C4 C5 115.78(14) . . . . ?
C8 V1 C4 C5 154.14(14) . . . . ?
C10 V1 C4 C5 78.30(15) . . . . ?
C11 V1 C4 C5 41.4(2) . . . . ?
C7 V1 C4 C5 -169.56(13) . . . . ?
C2 V1 C4 C5 -80.18(14) . . . . ?
C3 V1 C4 C5 -117.71(19) . . . . ?
C1 V1 C4 C5 -37.79(13) . . . . ?
C3 C4 C5 C1 0.4(2) . . . . ?
V1 C4 C5 C1 62.89(14) . . . . ?
C3 C4 C5 V1 -62.52(14) . . . . ?
C2 C1 C5 C4 -0.9(2) . . . . ?
C13 C1 C5 C4 178.26(19) . . . . ?
V1 C1 C5 C4 -62.94(14) . . . . ?
C2 C1 C5 V1 62.02(13) . . . . ?
C13 C1 C5 V1 -118.8(2) . . . . ?
C12 V1 C5 C4 171.12(14) . . . . ?
C6 V1 C5 C4 127.1(2) . . . . ?
C9 V1 C5 C4 -75.75(16) . . . . ?
C8 V1 C5 C4 -38.3(2) . . . . ?
C10 V1 C5 C4 -113.50(15) . . . . ?
C11 V1 C5 C4 -152.00(15) . . . . ?
C7 V1 C5 C4 26.3(3) . . . . ?
C2 V1 C5 C4 78.82(15) . . . . ?
C3 V1 C5 C4 36.70(14) . . . . ?
C1 V1 C5 C4 116.5(2) . . . . ?
C12 V1 C5 C1 54.65(16) . . . . ?
C6 V1 C5 C1 10.6(3) . . . . ?
C9 V1 C5 C1 167.77(12) . . . . ?
C8 V1 C5 C1 -154.81(13) . . . . ?
C10 V1 C5 C1 130.03(13) . . . . ?
C11 V1 C5 C1 91.53(14) . . . . ?
C7 V1 C5 C1 -90.1(3) . . . . ?
C2 V1 C5 C1 -37.66(12) . . . . ?
C3 V1 C5 C1 -79.77(13) . . . . ?
C4 V1 C5 C1 -116.5(2) . . . . ?
C9 V1 C6 C12 -91.21(15) . . . . ?
C8 V1 C6 C12 -122.24(16) . . . . ?
C10 V1 C6 C12 -53.60(15) . . . . ?
C11 V1 C6 C12 -22.62(14) . . . . ?
C7 V1 C6 C12 -144.1(2) . . . . ?
C2 V1 C6 C12 109.33(15) . . . . ?
C3 V1 C6 C12 142.94(14) . . . . ?
C4 V1 C6 C12 147.86(18) . . . . ?
C1 V1 C6 C12 75.02(15) . . . . ?
C5 V1 C6 C12 68.1(2) . . . . ?
C12 V1 C6 C7 144.1(2) . . . . ?
C9 V1 C6 C7 52.91(14) . . . . ?
C8 V1 C6 C7 21.88(13) . . . . ?
C10 V1 C6 C7 90.51(14) . . . . ?
C11 V1 C6 C7 121.50(15) . . . . ?
C2 V1 C6 C7 -106.55(14) . . . . ?
C3 V1 C6 C7 -72.94(15) . . . . ?
C4 V1 C6 C7 -68.0(2) . . . . ?
C1 V1 C6 C7 -140.86(13) . . . . ?
C5 V1 C6 C7 -147.78(17) . . . . ?
C12 C6 C7 C8 1.1(4) . . . . ?
V1 C6 C7 C8 -44.2(2) . . . . ?
C12 C6 C7 V1 45.4(2) . . . . ?
C12 V1 C7 C6 -22.25(14) . . . . ?
C9 V1 C7 C6 -122.45(15) . . . . ?
C8 V1 C7 C6 -144.7(2) . . . . ?
C10 V1 C7 C6 -91.12(15) . . . . ?
C11 V1 C7 C6 -53.67(15) . . . . ?
C2 V1 C7 C6 81.62(14) . . . . ?
C3 V1 C7 C6 118.76(14) . . . . ?
C4 V1 C7 C6 146.79(14) . . . . ?
C1 V1 C7 C6 61.82(18) . . . . ?
C5 V1 C7 C6 127.9(2) . . . . ?
C12 V1 C7 C8 122.45(14) . . . . ?
C6 V1 C7 C8 144.7(2) . . . . ?
C9 V1 C7 C8 22.25(13) . . . . ?
C10 V1 C7 C8 53.58(14) . . . . ?
C11 V1 C7 C8 91.03(14) . . . . ?
C2 V1 C7 C8 -133.68(13) . . . . ?
C3 V1 C7 C8 -96.54(13) . . . . ?
C4 V1 C7 C8 -68.51(15) . . . . ?
C1 V1 C7 C8 -153.48(12) . . . . ?
C5 V1 C7 C8 -87.4(3) . . . . ?
C6 C7 C8 C9 -1.1(4) . . . . ?
V1 C7 C8 C9 -45.2(2) . . . . ?
C6 C7 C8 V1 44.1(2) . . . . ?
C12 V1 C8 C9 90.99(14) . . . . ?
C6 V1 C8 C9 122.14(14) . . . . ?
C10 V1 C8 C9 22.39(13) . . . . ?
C11 V1 C8 C9 53.44(14) . . . . ?
C7 V1 C8 C9 143.99(19) . . . . ?
C2 V1 C8 C9 -153.02(13) . . . . ?
C3 V1 C8 C9 -124.70(13) . . . . ?
C4 V1 C8 C9 -87.77(14) . . . . ?
C1 V1 C8 C9 -125.9(3) . . . . ?
C5 V1 C8 C9 -65.34(17) . . . . ?
C12 V1 C8 C7 -53.00(14) . . . . ?
C6 V1 C8 C7 -21.85(13) . . . . ?
C9 V1 C8 C7 -143.99(19) . . . . ?
C10 V1 C8 C7 -121.60(14) . . . . ?
C11 V1 C8 C7 -90.55(14) . . . . ?
C2 V1 C8 C7 62.99(15) . . . . ?
C3 V1 C8 C7 91.31(13) . . . . ?
C4 V1 C8 C7 128.24(13) . . . . ?
C1 V1 C8 C7 90.1(3) . . . . ?
C5 V1 C8 C7 150.67(14) . . . . ?
C7 C8 C9 C10 -0.6(4) . . . . ?
V1 C8 C9 C10 -45.9(2) . . . . ?
C7 C8 C9 V1 45.3(2) . . . . ?
C12 V1 C9 C8 -90.97(14) . . . . ?
C6 V1 C9 C8 -53.29(14) . . . . ?
C10 V1 C9 C8 -143.85(19) . . . . ?
C11 V1 C9 C8 -121.81(14) . . . . ?
C7 V1 C9 C8 -22.32(12) . . . . ?
C2 V1 C9 C8 64.3(2) . . . . ?
C3 V1 C9 C8 68.74(14) . . . . ?
C4 V1 C9 C8 101.96(13) . . . . ?
C1 V1 C9 C8 152.15(14) . . . . ?
C5 V1 C9 C8 137.67(12) . . . . ?
C12 V1 C9 C10 52.88(14) . . . . ?
C6 V1 C9 C10 90.56(14) . . . . ?
C8 V1 C9 C10 143.85(19) . . . . ?
C11 V1 C9 C10 22.04(13) . . . . ?
C7 V1 C9 C10 121.53(14) . . . . ?
C2 V1 C9 C10 -151.8(2) . . . . ?
C3 V1 C9 C10 -147.40(13) . . . . ?
C4 V1 C9 C10 -114.19(14) . . . . ?
C1 V1 C9 C10 -64.0(2) . . . . ?
C5 V1 C9 C10 -78.48(14) . . . . ?
C8 C9 C10 C11 1.0(4) . . . . ?
V1 C9 C10 C11 -44.9(2) . . . . ?
C8 C9 C10 V1 45.9(2) . . . . ?
C12 V1 C10 C11 21.76(14) . . . . ?
C6 V1 C10 C11 53.11(15) . . . . ?
C9 V1 C10 C11 144.3(2) . . . . ?
C8 V1 C10 C11 121.99(15) . . . . ?
C7 V1 C10 C11 90.67(14) . . . . ?
C2 V1 C10 C11 -68.5(3) . . . . ?
C3 V1 C10 C11 -155.54(15) . . . . ?
C4 V1 C10 C11 -137.92(13) . . . . ?
C1 V1 C10 C11 -68.54(15) . . . . ?
C5 V1 C10 C11 -101.65(14) . . . . ?
C12 V1 C10 C9 -122.56(14) . . . . ?
C6 V1 C10 C9 -91.22(14) . . . . ?
C8 V1 C10 C9 -22.33(12) . . . . ?
C11 V1 C10 C9 -144.3(2) . . . . ?
C7 V1 C10 C9 -53.66(14) . . . . ?
C2 V1 C10 C9 147.2(2) . . . . ?
C3 V1 C10 C9 60.14(19) . . . . ?
C4 V1 C10 C9 77.75(14) . . . . ?
C1 V1 C10 C9 147.13(12) . . . . ?
C5 V1 C10 C9 114.02(13) . . . . ?
C9 C10 C11 C12 0.7(4) . . . . ?
V1 C10 C11 C12 -44.0(2) . . . . ?
C9 C10 C11 V1 44.7(2) . . . . ?
C6 V1 C11 C12 22.69(14) . . . . ?
C9 V1 C11 C12 122.76(15) . . . . ?
C8 V1 C11 C12 91.62(15) . . . . ?
C10 V1 C11 C12 144.9(2) . . . . ?
C7 V1 C11 C12 54.01(15) . . . . ?
C2 V1 C11 C12 -60.47(18) . . . . ?
C3 V1 C11 C12 -95.5(4) . . . . ?
C4 V1 C11 C12 -150.62(14) . . . . ?
C1 V1 C11 C12 -88.56(14) . . . . ?
C5 V1 C11 C12 -126.54(14) . . . . ?
C12 V1 C11 C10 -144.9(2) . . . . ?
C6 V1 C11 C10 -122.19(15) . . . . ?
C9 V1 C11 C10 -22.11(13) . . . . ?
C8 V1 C11 C10 -53.25(14) . . . . ?
C7 V1 C11 C10 -90.87(14) . . . . ?
C2 V1 C11 C10 154.65(13) . . . . ?
C3 V1 C11 C10 119.6(4) . . . . ?
C4 V1 C11 C10 64.51(18) . . . . ?
C1 V1 C11 C10 126.56(13) . . . . ?
C5 V1 C11 C10 88.58(14) . . . . ?
C10 C11 C12 C6 -2.0(4) . . . . ?
V1 C11 C12 C6 -46.2(2) . . . . ?
C10 C11 C12 V1 44.2(2) . . . . ?
C7 C6 C12 C11 0.8(4) . . . . ?
V1 C6 C12 C11 46.4(2) . . . . ?
C7 C6 C12 V1 -45.6(2) . . . . ?
C6 V1 C12 C11 -143.4(2) . . . . ?
C9 V1 C12 C11 -52.68(15) . . . . ?
C8 V1 C12 C11 -90.18(14) . . . . ?
C10 V1 C12 C11 -21.72(14) . . . . ?
C7 V1 C12 C11 -121.20(15) . . . . ?
C2 V1 C12 C11 137.25(14) . . . . ?
C3 V1 C12 C11 155.96(14) . . . . ?
C4 V1 C12 C11 86.3(3) . . . . ?
C1 V1 C12 C11 100.08(14) . . . . ?
C5 V1 C12 C11 70.44(17) . . . . ?
C9 V1 C12 C6 90.71(15) . . . . ?
C8 V1 C12 C6 53.21(15) . . . . ?
C10 V1 C12 C6 121.67(15) . . . . ?
C11 V1 C12 C6 143.4(2) . . . . ?
C7 V1 C12 C6 22.19(14) . . . . ?
C2 V1 C12 C6 -79.36(15) . . . . ?
C3 V1 C12 C6 -60.65(19) . . . . ?
C4 V1 C12 C6 -130.3(3) . . . . ?
C1 V1 C12 C6 -116.53(14) . . . . ?
C5 V1 C12 C6 -146.17(14) . . . . ?
C2 C1 C13 C13 85(10) . . . 5_666 ?
C5 C1 C13 C13 -94(10) . . . 5_666 ?
V1 C1 C13 C13 175(10) . . . 5_666 ?
